data_7154781
loop_
_publ_author_name
'Janiak, Agnieszka'
'Petryk, Ma\/lgorzata'
'Barbour, Leonard J.'
'Kwit, Marcin'

_publ_section_title
;
 Readily prepared inclusion forming chiral calixsalens.
;
_journal_issue 2
_journal_name_full 'Organic &amp; biomolecular chemistry'
_journal_page_first 669
_journal_page_last 673
_journal_paper_doi 10.1039/c5ob02090e
_journal_volume 14
_journal_year 2015
_chemical_absolute_configuration rm
_chemical_formula_sum 'C54 H72 N6 O3'
_chemical_formula_weight 853.18
_chemical_name_systematic
; 
 ? 
;
_space_group_IT_number 182
_symmetry_cell_setting hexagonal
_symmetry_space_group_name_Hall 'P 6c 2c'
_symmetry_space_group_name_H-M 'P 63 2 2'
_atom_sites_solution_hydrogens geom
_atom_sites_solution_primary direct
_atom_sites_solution_secondary difmap
_audit_creation_method SHELXL-97
_audit_update_record
;
2015-10-29 deposited with the CCDC.
2015-10-30 downloaded from the CCDC.
;
_cell_angle_alpha 90.00
_cell_angle_beta 90.00
_cell_angle_gamma 120.00
_cell_formula_units_Z 4
_cell_length_a 18.640(3)
_cell_length_b 18.640
_cell_length_c 22.083(3)
_cell_measurement_reflns_used 8415
_cell_measurement_temperature 100(2)
_cell_measurement_theta_max 25.39
_cell_measurement_theta_min 1.84
_cell_volume 6644.8(14)
_computing_cell_refinement 'Bruker SAINT'
_computing_data_collection 'Bruker APEX2'
_computing_data_reduction 'Bruker SAINT'
_computing_molecular_graphics 'Bruker SHELXTL'
_computing_publication_material 'Bruker SHELXTL'
_computing_structure_refinement 'SHELXL-97 (Sheldrick, 2008)'
_computing_structure_solution 'SHELXS-97 (Sheldrick, 2008)'
_diffrn_ambient_temperature 100(2)
_diffrn_measured_fraction_theta_full 0.999
_diffrn_measured_fraction_theta_max 0.999
_diffrn_measurement_device_type 'Bruker APEX-II CCD'
_diffrn_measurement_method '\f and \w scans'
_diffrn_radiation_monochromator graphite
_diffrn_radiation_source 'sealed tube'
_diffrn_radiation_type MoK\a
_diffrn_radiation_wavelength 0.71073
_diffrn_reflns_av_R_equivalents 0.0631
_diffrn_reflns_av_sigmaI/netI 0.0373
_diffrn_reflns_limit_h_max 22
_diffrn_reflns_limit_h_min -19
_diffrn_reflns_limit_k_max 21
_diffrn_reflns_limit_k_min -22
_diffrn_reflns_limit_l_max 19
_diffrn_reflns_limit_l_min -26
_diffrn_reflns_number 34249
_diffrn_reflns_theta_full 25.39
_diffrn_reflns_theta_max 25.39
_diffrn_reflns_theta_min 1.84
_diffrn_standards_number 0
_exptl_absorpt_coefficient_mu 0.053
_exptl_absorpt_correction_T_max 0.7452
_exptl_absorpt_correction_T_min 0.6512
_exptl_absorpt_correction_type multi-scan
_exptl_absorpt_process_details 'SADABS 2008/1 (Bruker AXS, 2008)'
_exptl_crystal_colour yellow
_exptl_crystal_density_diffrn 0.853
_exptl_crystal_density_method 'not measured'
_exptl_crystal_description block
_exptl_crystal_F_000 1848
_exptl_crystal_size_max 0.55
_exptl_crystal_size_mid 0.35
_exptl_crystal_size_min 0.25
_refine_diff_density_max 0.150
_refine_diff_density_min -0.148
_refine_diff_density_rms 0.033
_refine_ls_abs_structure_details 'Flack H D (1983), Acta Cryst. A39, 876-881'
_refine_ls_abs_structure_Flack 1.8(19)
_refine_ls_extinction_method none
_refine_ls_goodness_of_fit_ref 1.058
_refine_ls_hydrogen_treatment constr
_refine_ls_matrix_type full
_refine_ls_number_parameters 193
_refine_ls_number_reflns 4090
_refine_ls_number_restraints 0
_refine_ls_restrained_S_all 1.058
_refine_ls_R_factor_all 0.0677
_refine_ls_R_factor_gt 0.0510
_refine_ls_shift/su_max 0.000
_refine_ls_shift/su_mean 0.000
_refine_ls_structure_factor_coef Fsqd
_refine_ls_weighting_details 'calc w=1/[\s^2^(Fo^2^)+(0.0700P)^2^+0.2762P] where P=(Fo^2^+2Fc^2^)/3'
_refine_ls_weighting_scheme calc
_refine_ls_wR_factor_gt 0.1206
_refine_ls_wR_factor_ref 0.1271
_reflns_number_gt 3218
_reflns_number_total 4090
_reflns_threshold_expression >2sigma(I)
_cod_data_source_file c5ob02090e2.cif
_cod_data_source_block 3fsCO2
_cod_depositor_comments 'Adding full bibliography for 7154775--7154783.cif.'
_cod_original_cell_volume 6644.8(13)
_cod_database_code 7154781

loop_
_symmetry_equiv_pos_as_xyz
'x, y, z'
'x-y, x, z+1/2'
'-y, x-y, z'
'-x, -y, z+1/2'
'-x+y, -x, z'
'y, -x+y, z+1/2'
'x-y, -y, -z'
'-x, -x+y, -z'
'y, x, -z'
'-y, -x, -z+1/2'
'-x+y, y, -z+1/2'
'x, x-y, -z+1/2'

loop_
_atom_site_label
_atom_site_type_symbol
_atom_site_fract_x
_atom_site_fract_y
_atom_site_fract_z
_atom_site_U_iso_or_equiv
_atom_site_adp_type
_atom_site_occupancy
_atom_site_symmetry_multiplicity
_atom_site_calc_flag
_atom_site_refinement_flags
C1 C 0.38427(12) 0.37210(14) 0.16669(8) 0.0383(5) Uani 1 1 d .
H1 H 0.3511 0.3668 0.1296 0.046 Uiso 1 1 calc R
C2 C 0.36209(13) 0.28682(15) 0.18855(9) 0.0415(5) Uani 1 1 d .
H2 H 0.3975 0.2921 0.2242 0.050 Uiso 1 1 calc R
C3 C 0.27025(15) 0.23787(19) 0.20747(11) 0.0609(7) Uani 1 1 d .
H3B H 0.2346 0.2291 0.1718 0.073 Uiso 1 1 calc R
H3A H 0.2570 0.1829 0.2234 0.073 Uiso 1 1 calc R
C4 C 0.25325(16) 0.28557(18) 0.25602(11) 0.0620(8) Uani 1 1 d .
H4B H 0.1937 0.2549 0.2667 0.074 Uiso 1 1 calc R
H4A H 0.2853 0.2897 0.2929 0.074 Uiso 1 1 calc R
C5 C 0.27642(14) 0.37084(17) 0.23484(9) 0.0536(7) Uani 1 1 d .
H5B H 0.2671 0.4010 0.2680 0.064 Uiso 1 1 calc R
H5A H 0.2404 0.3666 0.2005 0.064 Uiso 1 1 calc R
C6 C 0.36621(14) 0.41903(15) 0.21515(9) 0.0465(6) Uani 1 1 d .
H6B H 0.4025 0.4287 0.2506 0.056 Uiso 1 1 calc R
H6A H 0.3786 0.4736 0.1990 0.056 Uiso 1 1 calc R
N1 N 0.47149(10) 0.41740(11) 0.15167(7) 0.0366(4) Uani 1 1 d .
N2 N 0.37692(12) 0.24253(13) 0.14035(8) 0.0460(5) Uani 1 1 d .
C7 C 0.42904(13) 0.21957(14) 0.15049(9) 0.0399(5) Uani 1 1 d .
H7 H 0.4526 0.2282 0.1898 0.048 Uiso 1 1 calc R
C8 C 0.45496(14) 0.18031(13) 0.10478(9) 0.0383(5) Uani 1 1 d .
C9 C 0.49645(13) 0.13909(12) 0.12276(8) 0.0353(5) Uani 1 1 d .
C10 C 0.52591(13) 0.10615(12) 0.07911(9) 0.0354(5) Uani 1 1 d .
C11 C 0.51241(14) 0.11431(12) 0.01757(9) 0.0389(5) Uani 1 1 d .
H11 H 0.5325 0.0917 -0.0120 0.047 Uiso 1 1 calc R
C12 C 0.47080(14) 0.15434(13) -0.00120(9) 0.0407(5) Uani 1 1 d .
C13 C 0.44242(14) 0.18680(13) 0.04347(9) 0.0411(5) Uani 1 1 d .
H13 H 0.4134 0.2144 0.0316 0.049 Uiso 1 1 calc R
C14 C 0.45490(16) 0.16461(15) -0.06840(10) 0.0480(6) Uani 1 1 d .
C15 C 0.4956(2) 0.25727(17) -0.08265(10) 0.0652(8) Uani 1 1 d .
H15A H 0.5551 0.2842 -0.0741 0.098 Uiso 1 1 calc R
H15B H 0.4706 0.2822 -0.0575 0.098 Uiso 1 1 calc R
H15C H 0.4872 0.2647 -0.1255 0.098 Uiso 1 1 calc R
C16 C 0.49284(18) 0.12759(18) -0.11046(10) 0.0588(7) Uani 1 1 d .
H16A H 0.4665 0.0678 -0.1033 0.088 Uiso 1 1 calc R
H16B H 0.5524 0.1536 -0.1025 0.088 Uiso 1 1 calc R
H16C H 0.4840 0.1376 -0.1527 0.088 Uiso 1 1 calc R
C17 C 0.36191(18) 0.1222(2) -0.07908(11) 0.0725(9) Uani 1 1 d .
H17A H 0.3512 0.1283 -0.1217 0.109 Uiso 1 1 calc R
H17B H 0.3381 0.1478 -0.0533 0.109 Uiso 1 1 calc R
H17C H 0.3365 0.0633 -0.0691 0.109 Uiso 1 1 calc R
C18 C 0.57009(14) 0.06359(12) 0.09612(9) 0.0360(5) Uani 1 1 d .
H18 H 0.5901 0.0424 0.0654 0.043 Uiso 1 1 calc R
O1 O 0.50764(9) 0.13243(9) 0.18251(6) 0.0409(4) Uani 1 1 d .
H1O H 0.5388 0.1019 0.1841 0.049 Uiso 1 1 d R

loop_
_atom_site_aniso_label
_atom_site_aniso_U_11
_atom_site_aniso_U_22
_atom_site_aniso_U_33
_atom_site_aniso_U_23
_atom_site_aniso_U_13
_atom_site_aniso_U_12
C1 0.0384(12) 0.0733(16) 0.0201(9) 0.0044(10) 0.0004(8) 0.0405(12)
C2 0.0393(13) 0.0678(15) 0.0255(10) -0.0022(10) -0.0007(9) 0.0329(11)
C3 0.0427(15) 0.089(2) 0.0505(15) 0.0073(14) 0.0088(12) 0.0323(14)
C4 0.0475(14) 0.110(2) 0.0387(13) 0.0086(14) 0.0123(11) 0.0468(15)
C5 0.0472(14) 0.107(2) 0.0267(11) 0.0000(13) 0.0045(10) 0.0539(15)
C6 0.0517(14) 0.0782(17) 0.0331(11) 0.0013(11) 0.0041(10) 0.0502(14)
N1 0.0398(9) 0.0604(12) 0.0276(9) 0.0004(8) 0.0027(7) 0.0386(9)
N2 0.0441(11) 0.0666(14) 0.0340(9) -0.0081(9) -0.0043(8) 0.0326(11)
C7 0.0427(13) 0.0490(13) 0.0289(10) 0.0050(9) 0.0026(10) 0.0235(11)
C8 0.0482(13) 0.0376(12) 0.0294(11) -0.0004(9) 0.0007(9) 0.0217(11)
C9 0.0460(13) 0.0291(11) 0.0241(10) 0.0018(9) -0.0010(9) 0.0139(10)
C10 0.0498(13) 0.0257(10) 0.0278(10) -0.0013(8) -0.0028(10) 0.0168(10)
C11 0.0587(14) 0.0329(11) 0.0275(11) -0.0065(9) -0.0046(10) 0.0246(11)
C12 0.0580(14) 0.0374(12) 0.0281(10) -0.0015(10) -0.0071(11) 0.0249(11)
C13 0.0522(14) 0.0448(13) 0.0336(11) -0.0051(10) -0.0064(10) 0.0298(11)
C14 0.0672(17) 0.0587(15) 0.0289(11) -0.0063(11) -0.0082(11) 0.0397(13)
C15 0.111(2) 0.0744(18) 0.0345(12) 0.0047(13) -0.0071(14) 0.0650(18)
C16 0.095(2) 0.0762(18) 0.0290(11) -0.0088(12) -0.0107(13) 0.0610(17)
C17 0.075(2) 0.103(2) 0.0392(13) -0.0145(15) -0.0217(14) 0.0444(18)
C18 0.0527(13) 0.0242(10) 0.0289(11) -0.0025(8) -0.0007(9) 0.0175(10)
O1 0.0609(10) 0.0443(9) 0.0255(7) 0.0081(6) 0.0067(7) 0.0324(8)

loop_
_atom_type_symbol
_atom_type_description
_atom_type_scat_dispersion_real
_atom_type_scat_dispersion_imag
_atom_type_scat_source
C C 0.0033 0.0016 'International Tables Vol C Tables 4.2.6.8 and 6.1.1.4'
H H 0.0000 0.0000 'International Tables Vol C Tables 4.2.6.8 and 6.1.1.4'
N N 0.0061 0.0033 'International Tables Vol C Tables 4.2.6.8 and 6.1.1.4'
O O 0.0106 0.0060 'International Tables Vol C Tables 4.2.6.8 and 6.1.1.4'

loop_
_geom_angle_atom_site_label_1
_geom_angle_atom_site_label_2
_geom_angle_atom_site_label_3
_geom_angle
_geom_angle_site_symmetry_1
N1 C1 C2 108.93(15) .
N1 C1 C6 109.42(18) .
C2 C1 C6 110.97(16) .
N2 C2 C1 109.51(17) .
N2 C2 C3 109.40(19) .
C1 C2 C3 110.41(18) .
C4 C3 C2 109.8(2) .
C5 C4 C3 111.4(2) .
C4 C5 C6 111.44(19) .
C5 C6 C1 110.9(2) .
C18 N1 C1 119.42(17) 5_665
C7 N2 C2 117.34(17) .
N2 C7 C8 123.36(19) .
C13 C8 C9 119.33(19) .
C13 C8 C7 121.09(19) .
C9 C8 C7 119.51(18) .
O1 C9 C8 118.87(17) .
O1 C9 C10 121.44(18) .
C8 C9 C10 119.69(18) .
C9 C10 C11 119.34(18) .
C9 C10 C18 121.22(18) .
C11 C10 C18 119.44(18) .
C12 C11 C10 121.88(19) .
C11 C12 C13 117.38(18) .
C11 C12 C14 123.34(19) .
C13 C12 C14 119.28(19) .
C8 C13 C12 122.38(19) .
C17 C14 C16 109.7(2) .
C17 C14 C15 110.3(2) .
C16 C14 C15 107.7(2) .
C17 C14 C12 108.9(2) .
C16 C14 C12 111.60(18) .
C15 C14 C12 108.64(18) .
N1 C18 C10 121.18(18) 3_655

loop_
_geom_bond_atom_site_label_1
_geom_bond_atom_site_label_2
_geom_bond_distance
_geom_bond_site_symmetry_2
C1 N1 1.447(3) .
C1 C2 1.508(3) .
C1 C6 1.523(3) .
C2 N2 1.456(3) .
C2 C3 1.541(3) .
C3 C4 1.524(4) .
C4 C5 1.498(4) .
C5 C6 1.515(3) .
N1 C18 1.277(2) 5_665
N2 C7 1.262(3) .
C7 C8 1.463(3) .
C8 C13 1.389(3) .
C8 C9 1.393(3) .
C9 O1 1.351(2) .
C9 C10 1.395(3) .
C10 C11 1.404(3) .
C10 C18 1.450(3) .
C11 C12 1.382(3) .
C12 C13 1.393(3) .
C12 C14 1.544(3) .
C14 C17 1.521(4) .
C14 C16 1.525(3) .
C14 C15 1.532(4) .
C18 N1 1.278(2) 3_655

loop_
_platon_squeeze_void_nr
_platon_squeeze_void_average_x
_platon_squeeze_void_average_y
_platon_squeeze_void_average_z
_platon_squeeze_void_volume
_platon_squeeze_void_count_electrons
_platon_squeeze_void_content
1 0.000 0.000 -0.006 1584 92 ' '
2 0.333 0.667 0.250 132 8 ' '
3 0.333 0.667 0.750 165 11 ' '
4 0.667 0.333 0.750 132 8 ' '
5 0.667 0.333 0.250 165 11 ' '
